data_7124778
loop_
_publ_author_name
'Zhang, Yu-Teng'
'Wang, Xin-Long'
'Li, Shuang-Bao'
'Gong, Ya-Ru'
'Song, Bai-Qiao'
'Shao, Kui-Zhan'
'Su, Zhong-Min'

_publ_section_title
;
 Anderson-like alkoxo-polyoxovanadate clusters serving as unprecedented
 second building units to construct metal-organic polyhedra.
;
_journal_issue 62
_journal_name_full 'Chemical communications (Cambridge, England)'
_journal_page_first 9632
_journal_page_last 9635
_journal_paper_doi 10.1039/c6cc04583a
_journal_volume 52
_journal_year 2016
_chemical_formula_moiety 'C144 H168 O100 S4 V24'
_chemical_formula_sum 'C183.5 H280.5 N9.5 O101.5 S4 V24'
_chemical_formula_weight 5594.46
_space_group_crystal_system tetragonal
_space_group_IT_number 82
_space_group_name_Hall 'I -4'
_space_group_name_H-M_alt 'I -4'
_atom_sites_solution_hydrogens mixed
_audit_creation_date 2016-06-18
_audit_creation_method
;
Olex2 1.2-beta
(compiled 2016.02.19 svn.r3266 for OlexSys, GUI svn.r5155)
;
_audit_update_record
;
2016-06-21 deposited with the CCDC.
2016-06-24 downloaded from the CCDC.
;
_cell_angle_alpha 90
_cell_angle_beta 90
_cell_angle_gamma 90
_cell_formula_units_Z 2
_cell_length_a 28.983(5)
_cell_length_b 28.983(5)
_cell_length_c 25.744(5)
_cell_measurement_reflns_used 5219
_cell_measurement_temperature 298(2)
_cell_measurement_theta_max 16.508
_cell_measurement_theta_min 2.221
_cell_volume 21625(7)
_computing_cell_refinement 'Bruker SAINT v8.34a'
_computing_data_collection 'Bruker APEX 2'
_computing_data_reduction 'Bruker SAINT v8.34a'
_computing_molecular_graphics 'Olex2 (Dolomanov et al., 2009)'
_computing_publication_material 'Olex2 (Dolomanov et al., 2009)'
_computing_structure_refinement 'ShelXL (Sheldrick, 2015)'
_computing_structure_solution 'Bruker SHELXTL 2014/4'
_diffrn_ambient_temperature 298.15
_diffrn_measured_fraction_theta_full 1.000
_diffrn_measured_fraction_theta_max 1.000
_diffrn_measurement_device_type 'Bruker Smart Apex II CCD'
_diffrn_measurement_method \w-2\q
_diffrn_radiation_monochromator graphite
_diffrn_radiation_type MoK\a
_diffrn_radiation_wavelength 0.71069
_diffrn_reflns_av_R_equivalents 0.0881
_diffrn_reflns_av_unetI/netI 0.1292
_diffrn_reflns_Laue_measured_fraction_full 1.000
_diffrn_reflns_Laue_measured_fraction_max 1.000
_diffrn_reflns_limit_h_max 31
_diffrn_reflns_limit_h_min -33
_diffrn_reflns_limit_k_max 33
_diffrn_reflns_limit_k_min -33
_diffrn_reflns_limit_l_max 30
_diffrn_reflns_limit_l_min -28
_diffrn_reflns_number 60011
_diffrn_reflns_point_group_measured_fraction_full 1.000
_diffrn_reflns_point_group_measured_fraction_max 1.000
_diffrn_reflns_theta_full 24.499
_diffrn_reflns_theta_max 24.499
_diffrn_reflns_theta_min 0.993
_exptl_absorpt_coefficient_mu 0.561
_exptl_absorpt_correction_T_max 0.894
_exptl_absorpt_correction_T_min 0.874
_exptl_absorpt_correction_type multi-scan
_exptl_absorpt_process_details 'SADABS 2014/4 Bruker AXS Madison WI USA'
_exptl_crystal_colour green
_exptl_crystal_density_diffrn 0.859
_exptl_crystal_F_000 5752
_exptl_crystal_size_max 0.24
_exptl_crystal_size_mid 0.22
_exptl_crystal_size_min 0.2
_refine_diff_density_max 0.235
_refine_diff_density_min -0.283
_refine_diff_density_rms 0.040
_refine_ls_abs_structure_details
;
 Flack x determined using 2632 quotients [(I+)-(I-)]/[(I+)+(I-)]
 (Parsons, Flack and Wagner, Acta Cryst. B69 (2013) 249-259).
;
_refine_ls_abs_structure_Flack 0.008(14)
_refine_ls_extinction_method none
_refine_ls_goodness_of_fit_ref 0.763
_refine_ls_hydrogen_treatment constr
_refine_ls_matrix_type full
_refine_ls_number_parameters 667
_refine_ls_number_reflns 17997
_refine_ls_number_restraints 976
_refine_ls_restrained_S_all 0.761
_refine_ls_R_factor_all 0.1150
_refine_ls_R_factor_gt 0.0474
_refine_ls_shift/su_max 0.004
_refine_ls_shift/su_mean 0.000
_refine_ls_structure_factor_coef Fsqd
_refine_ls_weighting_details 'w=1/[\s^2^(Fo^2^)+(0.0501P)^2^] where P=(Fo^2^+2Fc^2^)/3'
_refine_ls_weighting_scheme calc
_refine_ls_wR_factor_gt 0.1017
_refine_ls_wR_factor_ref 0.1150
_reflns_Friedel_coverage 0.950
_reflns_Friedel_fraction_full 1.000
_reflns_Friedel_fraction_max 1.000
_reflns_number_gt 7332
_reflns_number_total 17997
_reflns_threshold_expression 'I > 2\s(I)'
_cod_data_source_file c6cc04583a2.cif
_cod_data_source_block VMOP-15_sq
_cod_original_cell_volume 21625(9)
_cod_original_formula_sum 'C183.50 H280.50 N9.50 O101.50 S4 V24'
_cod_database_code 7124778
_shelx_space_group_comment
;
The symmetry employed for this shelxl refinement is uniquely defined
by the following loop, which should always be used as a source of
symmetry information in preference to the above space-group names.
They are only intended as comments.
;
_shelx_estimated_absorpt_t_max 0.896
_shelx_estimated_absorpt_t_min 0.877
_olex2_refinement_description
;
1. Fixed Uiso
 At 1.2 times of:
  All C(H) groups
 At 1.5 times of:
  All C(H,H,H) groups
2. Restrained distances
 O7-C22A = O7-C22B
 1.35 with sigma of 0.01
 O12-C33A = O12-C33B
 1.35 with sigma of 0.01
3. Rigid bond restraints
 S1, O4
 with sigma for 1-2 distances of 0.02 and sigma for 1-3 distances of 0.01
 O13, C1
 with sigma for 1-2 distances of 0.02 and sigma for 1-3 distances of 0.01
 C5, C6
 with sigma for 1-2 distances of 0.02 and sigma for 1-3 distances of 0.01
 C8, C13
 with sigma for 1-2 distances of 0.02 and sigma for 1-3 distances of 0.01
 C17, C20
 with sigma for 1-2 distances of 0.02 and sigma for 1-3 distances of 0.01
 V1, O19
 with sigma for 1-2 distances of 0.02 and sigma for 1-3 distances of 0.01
 C17, C20
 with sigma for 1-2 distances of 0.02 and sigma for 1-3 distances of 0.01
4. Uiso/Uaniso restraints and constraints
C1 \\sim C2 \\sim C3 \\sim C4 \\sim C5 \\sim C6 \\sim C7 \\sim C8 \\sim C13
\\sim C10 \\sim C11 \\sim C12 \\sim C21 \\sim C14 \\sim C15 \\sim C16 \\sim C17
\\sim C18 \\sim C19 \\sim C20 \\sim C28 \\sim C22A \\sim C23A \\sim C24A \\sim
C25A \\sim C26A \\sim C33A \\sim C22B \\sim C23B \\sim C24B \\sim C25B \\sim
C26B \\sim C33B \\sim C27 \\sim C9 \\sim C29 \\sim C30 \\sim C31A \\sim C32A
\\sim C31B \\sim C32B \\sim C34 \\sim C35 \\sim C36: within 3.8A with sigma of
0.01 and sigma for terminal atoms of 0.03
Uanis(C3) \\sim Ueq, Uanis(C27) \\sim Ueq: with sigma of 0.002 and sigma for
terminal atoms of 0.004
Uanis(C22A) \\sim Ueq, Uanis(C22B) \\sim Ueq, Uanis(C33A) \\sim Ueq,
Uanis(C33B) \\sim Ueq: with sigma of 0.002 and sigma for terminal atoms of 0.004
Uanis(C32A) = Uanis(C32B)
Uanis(C33A) = Uanis(C33B)
Uanis(C22A) = Uanis(C22B)
5. Others
 Fixed Sof: C22A(0.5) H22A(0.5) H22B(0.5) H22C(0.5) C23A(0.5) H23A(0.5)
 C24A(0.5) H24A(0.5) C25A(0.5) H25A(0.5) C26A(0.5) H26A(0.5) C33A(0.5)
 H33A(0.5) H33B(0.5) H33C(0.5) C22B(0.5) H22D(0.5) H22E(0.5) H22F(0.5)
 C23B(0.5) H23B(0.5) C24B(0.5) H24B(0.5) C25B(0.5) H25B(0.5) C26B(0.5)
 H26B(0.5) C33B(0.5) H33D(0.5) H33E(0.5) H33F(0.5) C31A(0.5) H31A(0.5)
 H31B(0.5) H31C(0.5) C32A(0.5) H32A(0.5) H32B(0.5) H32C(0.5) C31B(0.5)
 H31D(0.5) H31E(0.5) H31F(0.5) C32B(0.5) H32D(0.5) H32E(0.5) H32F(0.5)
6.a Riding coordinates:
 C22A(H22A,H22B,H22C), C33A(H33A,H33B,H33C), C22B(H22D,H22E,H22F), C33B(H33D,
 H33E,H33F), C31A(H31A,H31B,H31C), C32A(H32A,H32B,H32C), C31B(H31D,H31E,H31F),
 C32B(H32D,H32E,H32F)
6.b Me refined with riding coordinates:
 C3(H3A,H3B,H3C), C29(H29A,H29B,H29C), C34(H34A,H34B,H34C), C35(H35A,H35B,
 H35C), C36(H36A,H36B,H36C)
6.c Aromatic/amide H refined with riding coordinates:
 C4(H4), C5(H5), C6(H6), C13(H13), C10(H10), C12(H12), C15(H15), C16(H16),
 C18(H18), C19(H19), C23A(H23A), C24A(H24A), C25A(H25A), C26A(H26A), C23B(H23B),
  C24B(H24B), C25B(H25B), C26B(H26B), C9(H9)
;
_platon_squeeze_void_probe_radius 1.20
_shelx_shelxl_version_number 2014/7
_olex2_submission_special_instructions 'No special instructions were received'

loop_
_space_group_symop_operation_xyz
'x, y, z'
'-x, -y, z'
'y, -x, -z'
'-y, x, -z'
'x+1/2, y+1/2, z+1/2'
'-x+1/2, -y+1/2, z+1/2'
'y+1/2, -x+1/2, -z+1/2'
'-y+1/2, x+1/2, -z+1/2'

loop_
_atom_site_label
_atom_site_type_symbol
_atom_site_fract_x
_atom_site_fract_y
_atom_site_fract_z
_atom_site_U_iso_or_equiv
_atom_site_adp_type
_atom_site_occupancy
_atom_site_site_symmetry_order
_atom_site_calc_flag
_atom_site_refinement_flags_posn
_atom_site_refinement_flags_adp
_atom_site_refinement_flags_occupancy
_atom_site_disorder_assembly
_atom_site_disorder_group
C1 C 0.0458(3) 0.2551(3) 0.4875(4) 0.081(2) Uani 1 1 d . U . . .
C2 C 0.0053(3) 0.2759(3) 0.5101(3) 0.0809(19) Uani 1 1 d . U . . .
C3 C 0.2170(3) 0.1433(3) 0.4776(4) 0.121(3) Uani 1 1 d . U . . .
H3A H 0.2468 0.1399 0.4934 0.182 Uiso 1 1 calc R . . . .
H3B H 0.2043 0.1134 0.4705 0.182 Uiso 1 1 calc R . . . .
H3C H 0.2200 0.1602 0.4457 0.182 Uiso 1 1 calc R . . . .
C4 C -0.0181(3) 0.3081(2) 0.4815(3) 0.0846(19) Uani 1 1 d . U . . .
H4 H -0.0071 0.3155 0.4487 0.102 Uiso 1 1 calc R . . . .
C5 C -0.0089(3) 0.2665(3) 0.5579(3) 0.084(2) Uani 1 1 d . U . . .
H5 H 0.0066 0.2453 0.5787 0.100 Uiso 1 1 calc R . . . .
C6 C -0.0461(3) 0.2885(3) 0.5749(3) 0.0858(18) Uani 1 1 d . U . . .
H6 H -0.0563 0.2798 0.6078 0.103 Uiso 1 1 calc R . . . .
C7 C -0.0713(3) 0.3214(3) 0.5516(3) 0.0769(17) Uani 1 1 d . U . . .
C8 C -0.1144(3) 0.3461(3) 0.5755(3) 0.0851(18) Uani 1 1 d . U . . .
C13 C -0.1278(3) 0.3911(2) 0.5529(3) 0.0839(17) Uani 1 1 d . U . . .
H13 H -0.1113 0.4045 0.5259 0.101 Uiso 1 1 calc R . . . .
C10 C -0.1357(2) 0.3283(3) 0.6174(3) 0.0792(17) Uani 1 1 d . U . . .
H10 H -0.1264 0.2999 0.6304 0.095 Uiso 1 1 calc R . . . .
C11 C -0.1712(3) 0.3520(3) 0.6411(3) 0.0783(17) Uani 1 1 d . U . . .
C12 C -0.1839(2) 0.3923(3) 0.6196(3) 0.0842(17) Uani 1 1 d . U . . .
H12 H -0.2070 0.4089 0.6362 0.101 Uiso 1 1 calc R . . . .
C21 C -0.1649(3) 0.4117(3) 0.5734(3) 0.0817(16) Uani 1 1 d . U . . .
C14 C -0.1944(3) 0.3346(2) 0.6872(3) 0.0773(17) Uani 1 1 d . U . . .
C15 C -0.1727(3) 0.3010(3) 0.7168(3) 0.0888(19) Uani 1 1 d . U . . .
H15 H -0.1430 0.2914 0.7083 0.107 Uiso 1 1 calc R . . . .
C16 C -0.1949(3) 0.2819(3) 0.7587(3) 0.0869(19) Uani 1 1 d . U . . .
H16 H -0.1809 0.2574 0.7759 0.104 Uiso 1 1 calc R . . . .
C17 C -0.2368(3) 0.2973(3) 0.7764(3) 0.0853(19) Uani 1 1 d . U . . .
C18 C -0.2585(3) 0.3312(3) 0.7460(3) 0.089(2) Uani 1 1 d . U . . .
H18 H -0.2879 0.3411 0.7553 0.107 Uiso 1 1 calc R . . . .
C19 C -0.2388(3) 0.3496(3) 0.7045(3) 0.0867(18) Uani 1 1 d . U . . .
H19 H -0.2541 0.3728 0.6863 0.104 Uiso 1 1 calc R . . . .
C20 C -0.2583(3) 0.2790(3) 0.8264(4) 0.089(2) Uani 1 1 d . U . . .
C28 C -0.1779(3) 0.4563(3) 0.5524(3) 0.0884(17) Uani 1 1 d . U . . .
C22A C 0.1221(7) 0.1652(7) 0.3915(8) 0.134(5) Uani 0.5 1 d D U P A 1
H22A H 0.1258 0.1773 0.3570 0.201 Uiso 0.5 1 d R . P A 1
H22B H 0.1421 0.1392 0.3961 0.201 Uiso 0.5 1 d R . P A 1
H22C H 0.0906 0.1559 0.3965 0.201 Uiso 0.5 1 d R . P A 1
C23A C -0.1689(6) 0.5247(6) 0.5016(7) 0.096(3) Uani 0.5 1 d . U P B 1
H23A H -0.1487 0.5432 0.4829 0.115 Uiso 0.5 1 calc R . P B 1
C24A C -0.1492(6) 0.4795(5) 0.5225(7) 0.090(2) Uani 0.5 1 d . U P B 1
H24A H -0.1196 0.4692 0.5147 0.108 Uiso 0.5 1 calc R . P B 1
C25A C -0.2083(6) 0.4855(6) 0.5796(7) 0.093(2) Uani 0.5 1 d . U P B 1
H25A H -0.2186 0.4770 0.6124 0.112 Uiso 0.5 1 calc R . P B 1
C26A C -0.2233(6) 0.5271(6) 0.5579(7) 0.093(3) Uani 0.5 1 d . U P B 1
H26A H -0.2417 0.5466 0.5779 0.112 Uiso 0.5 1 calc R . P B 1
C33A C 0.2864(7) 0.3658(5) 0.6027(8) 0.136(5) Uani 0.5 1 d D U P C 1
H33A H 0.2676 0.3846 0.5804 0.204 Uiso 0.5 1 d R . P C 1
H33B H 0.2795 0.3730 0.6383 0.204 Uiso 0.5 1 d R . P C 1
H33C H 0.3184 0.3719 0.5959 0.204 Uiso 0.5 1 d R . P C 1
C22B C 0.0993(6) 0.1688(7) 0.3958(8) 0.134(5) Uani 0.5 1 d D U P A 2
H22D H 0.1025 0.1772 0.3599 0.201 Uiso 0.5 1 d R . P A 2
H22E H 0.1083 0.1372 0.4004 0.201 Uiso 0.5 1 d R . P A 2
H22F H 0.0677 0.1726 0.4062 0.201 Uiso 0.5 1 d R . P A 2
C23B C -0.1889(5) 0.5045(5) 0.4756(7) 0.093(3) Uani 0.5 1 d . U P B 2
H23B H -0.1830 0.5116 0.4410 0.111 Uiso 0.5 1 calc R . P B 2
C24B C -0.1750(5) 0.4594(6) 0.4932(7) 0.094(2) Uani 0.5 1 d . U P B 2
H24B H -0.1656 0.4355 0.4716 0.113 Uiso 0.5 1 calc R . P B 2
C25B C -0.2262(6) 0.4711(6) 0.5583(7) 0.090(2) Uani 0.5 1 d . U P B 2
H25B H -0.2448 0.4539 0.5805 0.108 Uiso 0.5 1 calc R . P B 2
C26B C -0.2479(6) 0.5117(5) 0.5312(7) 0.096(3) Uani 0.5 1 d . U P B 2
H26B H -0.2794 0.5177 0.5297 0.115 Uiso 0.5 1 calc R . P B 2
C33B C 0.2647(7) 0.3532(6) 0.6123(7) 0.136(5) Uani 0.5 1 d D U P C 2
H33D H 0.2639 0.3829 0.5958 0.204 Uiso 0.5 1 d R . P C 2
H33E H 0.2354 0.3470 0.6282 0.204 Uiso 0.5 1 d R . P C 2
H33F H 0.2884 0.3530 0.6384 0.204 Uiso 0.5 1 d R . P C 2
C27 C -0.2117(3) 0.5407(3) 0.5072(3) 0.0839(18) Uani 1 1 d . U . . .
C9 C -0.0566(2) 0.3298(2) 0.4988(3) 0.0837(18) Uani 1 1 d . U . . .
H9 H -0.0731 0.3495 0.4773 0.100 Uiso 1 1 calc R . . . .
C29 C 0.3073(4) 0.3366(4) 0.3797(4) 0.164(4) Uani 1 1 d . U . . .
H29A H 0.2919 0.3332 0.3469 0.247 Uiso 1 1 calc R . . . .
H29B H 0.3203 0.3669 0.3822 0.247 Uiso 1 1 calc R . . . .
H29C H 0.3315 0.3140 0.3823 0.247 Uiso 1 1 calc R . . . .
C30 C 0.2313(4) 0.4131(3) 0.4866(4) 0.098(3) Uani 1 1 d . U . . .
C31A C 0.2211(17) 0.2446(18) 0.3839(15) 0.120(9) Uani 0.5 1 d . U P D 1
H31A H 0.2484 0.2623 0.3769 0.180 Uiso 0.5 1 d R . P D 1
H31B H 0.2259 0.2259 0.4143 0.180 Uiso 0.5 1 d R . P D 1
H31C H 0.2144 0.2251 0.3548 0.180 Uiso 0.5 1 d R . P D 1
C32A C 0.1063(17) 0.3619(16) 0.4527(11) 0.118(8) Uani 0.5 1 d . U P E 1
H32A H 0.0756 0.3496 0.4503 0.177 Uiso 0.5 1 d R . P E 1
H32B H 0.1156 0.3628 0.4884 0.177 Uiso 0.5 1 d R . P E 1
H32C H 0.1068 0.3926 0.4386 0.177 Uiso 0.5 1 d R . P E 1
C31B C 0.2282(16) 0.2430(16) 0.3690(16) 0.115(9) Uani 0.5 1 d . U P D 2
H31D H 0.2589 0.2554 0.3690 0.172 Uiso 0.5 1 d R . P D 2
H31E H 0.2287 0.2124 0.3833 0.172 Uiso 0.5 1 d R . P D 2
H31F H 0.2168 0.2419 0.3340 0.172 Uiso 0.5 1 d R . P D 2
C32B C 0.1046(17) 0.3698(16) 0.4274(11) 0.118(8) Uani 0.5 1 d . U P E 2
H32D H 0.0729 0.3613 0.4327 0.177 Uiso 0.5 1 d R . P E 2
H32E H 0.1151 0.3880 0.4562 0.177 Uiso 0.5 1 d R . P E 2
H32F H 0.1073 0.3874 0.3960 0.177 Uiso 0.5 1 d R . P E 2
C34 C 0.3254(3) 0.2392(3) 0.4775(4) 0.135(4) Uani 1 1 d . U . . .
H34A H 0.3233 0.2080 0.4896 0.202 Uiso 1 1 calc R . . . .
H34B H 0.3161 0.2407 0.4418 0.202 Uiso 1 1 calc R . . . .
H34C H 0.3567 0.2497 0.4806 0.202 Uiso 1 1 calc R . . . .
C35 C 0.3014(3) 0.1581(3) 0.5812(4) 0.149(4) Uani 1 1 d . U . . .
H35A H 0.2877 0.1281 0.5774 0.223 Uiso 1 1 calc R . . . .
H35B H 0.3241 0.1626 0.5546 0.223 Uiso 1 1 calc R . . . .
H35C H 0.3158 0.1604 0.6147 0.223 Uiso 1 1 calc R . . . .
C36 C 0.1083(3) 0.2051(3) 0.6189(4) 0.148(4) Uani 1 1 d . U . . .
H36A H 0.0774 0.2104 0.6066 0.223 Uiso 1 1 calc R . . . .
H36B H 0.1080 0.1811 0.6446 0.223 Uiso 1 1 calc R . . . .
H36C H 0.1202 0.2329 0.6339 0.223 Uiso 1 1 calc R . . . .
O1 O 0.20908(16) 0.25418(16) 0.55825(18) 0.0785(14) Uani 1 1 d . . . . .
O2 O 0.15086(13) 0.25625(14) 0.49483(19) 0.0686(12) Uani 1 1 d . . . . .
O3 O 0.15318(17) 0.31442(16) 0.56055(18) 0.0886(16) Uani 1 1 d . . . . .
O4 O 0.21199(16) 0.31226(14) 0.4941(2) 0.0793(14) Uani 1 1 d . U . . .
O5 O 0.27189(17) 0.32914(17) 0.4249(2) 0.0964(17) Uani 1 1 d . . . . .
O6 O 0.19282(18) 0.27200(18) 0.3944(2) 0.0920(18) Uani 1 1 d . . . . .
O7 O 0.12772(15) 0.19948(15) 0.42715(17) 0.0736(14) Uani 1 1 d D . . . .
O8 O 0.18793(16) 0.16704(15) 0.5111(2) 0.0887(16) Uani 1 1 d . . . . .
O9 O 0.26863(17) 0.19050(17) 0.5771(2) 0.0989(18) Uani 1 1 d . . . . .
O10 O 0.29814(17) 0.26587(16) 0.5059(2) 0.0946(17) Uani 1 1 d . . . . .
O11 O 0.13564(16) 0.19201(15) 0.5782(2) 0.0822(15) Uani 1 1 d . . . . .
O12 O 0.28049(17) 0.32315(16) 0.57372(19) 0.0889(16) Uani 1 1 d D . . . .
O13 O 0.06314(16) 0.22326(17) 0.5107(2) 0.0851(15) Uani 1 1 d . U . . .
O14 O 0.2058(2) 0.3597(2) 0.3516(2) 0.122(2) Uani 1 1 d . . . . .
O15 O 0.20333(19) 0.40042(17) 0.4470(2) 0.0933(16) Uani 1 1 d . . . . .
O16 O 0.2632(2) 0.39656(19) 0.5071(2) 0.102(2) Uani 1 1 d . . . . .
O17 O 0.34169(16) 0.35177(19) 0.4935(2) 0.120(2) Uani 1 1 d . . . . .
O18 O 0.33703(16) 0.25006(18) 0.6048(2) 0.110(2) Uani 1 1 d . . . . .
O19 O 0.20085(18) 0.12531(17) 0.6032(2) 0.116(2) Uani 1 1 d . U . . .
O20 O 0.09923(15) 0.13562(16) 0.4977(2) 0.0966(16) Uani 1 1 d . . . . .
O22 O 0.06536(16) 0.27339(17) 0.4479(2) 0.0852(15) Uani 1 1 d . . . . .
O23 O 0.10562(17) 0.26433(17) 0.3522(2) 0.0951(16) Uani 1 1 d . . . . .
O24 O -0.29166(17) 0.30202(18) 0.84422(19) 0.0866(16) Uani 1 1 d . . . . .
O25 O -0.23768(17) 0.24385(19) 0.84614(19) 0.0871(15) Uani 1 1 d . . . . .
O21 O 0.13681(16) 0.33311(16) 0.4201(2) 0.0890(15) Uani 1 1 d . . . . .
V1 V 0.20040(4) 0.17794(4) 0.58560(6) 0.0831(4) Uani 1 1 d . U . . .
V2 V 0.28876(4) 0.33282(4) 0.49860(6) 0.0875(4) Uani 1 1 d . . . . .
V3 V 0.12344(4) 0.18498(4) 0.50236(6) 0.0783(4) Uani 1 1 d . . . . .
V4 V 0.12614(4) 0.26600(4) 0.41011(6) 0.0813(4) Uani 1 1 d . . . . .
V5 V 0.28621(4) 0.25659(4) 0.58323(6) 0.0841(4) Uani 1 1 d . . . . .
V6 V 0.20466(5) 0.33851(5) 0.40929(6) 0.0881(4) Uani 1 1 d . . . . .
S1 S 0.18039(7) 0.28539(7) 0.52824(8) 0.0703(6) Uani 1 1 d . U . . .

loop_
_atom_site_aniso_label
_atom_site_aniso_U_11
_atom_site_aniso_U_22
_atom_site_aniso_U_33
_atom_site_aniso_U_23
_atom_site_aniso_U_13
_atom_site_aniso_U_12
C1 0.079(5) 0.083(5) 0.081(5) 0.007(4) 0.004(4) 0.010(4)
C2 0.083(4) 0.079(4) 0.081(5) 0.007(4) 0.003(4) 0.008(4)
C3 0.114(5) 0.137(5) 0.113(5) -0.021(4) 0.003(4) 0.022(4)
C4 0.087(4) 0.085(4) 0.082(5) 0.004(4) 0.017(4) 0.007(4)
C5 0.086(4) 0.078(4) 0.087(5) 0.001(4) 0.014(4) 0.011(4)
C6 0.086(4) 0.090(4) 0.081(4) 0.012(4) 0.014(4) 0.001(4)
C7 0.075(4) 0.079(4) 0.076(4) 0.004(3) 0.004(3) 0.006(3)
C8 0.087(4) 0.089(4) 0.080(4) 0.002(3) 0.001(3) 0.003(3)
C13 0.086(4) 0.085(4) 0.081(4) 0.009(3) 0.004(3) 0.004(3)
C10 0.080(4) 0.083(4) 0.075(4) 0.011(3) 0.007(3) -0.002(3)
C11 0.076(3) 0.081(3) 0.078(4) 0.010(3) 0.009(3) 0.005(3)
C12 0.083(3) 0.087(3) 0.083(4) 0.007(3) 0.008(3) 0.007(3)
C21 0.085(3) 0.079(3) 0.082(4) 0.006(3) 0.008(3) 0.011(3)
C14 0.076(4) 0.083(4) 0.073(4) 0.011(3) 0.007(3) 0.010(3)
C15 0.086(4) 0.097(4) 0.083(4) 0.008(4) 0.017(4) 0.007(3)
C16 0.085(4) 0.094(4) 0.082(4) 0.018(4) 0.015(4) 0.013(4)
C17 0.087(4) 0.094(4) 0.075(4) 0.004(4) 0.014(4) 0.002(4)
C18 0.084(4) 0.097(4) 0.086(5) 0.010(4) 0.010(4) 0.011(4)
C19 0.087(4) 0.097(4) 0.076(4) 0.019(3) 0.016(3) 0.011(3)
C20 0.088(5) 0.100(5) 0.080(5) 0.012(4) 0.004(4) 0.007(4)
C28 0.091(4) 0.092(4) 0.082(4) 0.013(3) 0.008(3) 0.009(3)
C22A 0.141(7) 0.135(6) 0.127(6) 0.010(4) 0.009(4) 0.012(4)
C23A 0.098(5) 0.096(5) 0.094(5) 0.014(5) 0.004(5) 0.002(5)
C24A 0.092(4) 0.089(4) 0.088(5) 0.012(4) 0.008(4) 0.003(4)
C25A 0.100(4) 0.092(4) 0.087(5) 0.012(4) 0.007(4) 0.008(4)
C26A 0.099(5) 0.094(5) 0.087(5) 0.013(5) 0.005(5) 0.011(5)
C33A 0.138(7) 0.140(6) 0.130(6) 0.000(4) 0.000(4) 0.004(4)
C22B 0.141(7) 0.135(6) 0.127(6) 0.010(4) 0.009(4) 0.012(4)
C23B 0.099(5) 0.094(5) 0.086(5) 0.005(5) 0.005(4) 0.002(5)
C24B 0.097(4) 0.096(4) 0.089(4) 0.012(4) 0.009(4) 0.008(4)
C25B 0.092(4) 0.091(4) 0.088(5) 0.010(4) 0.002(4) 0.001(4)
C26B 0.100(5) 0.094(5) 0.094(5) 0.011(5) 0.006(5) 0.006(5)
C33B 0.138(7) 0.140(6) 0.130(6) 0.000(4) 0.000(4) 0.004(4)
C27 0.084(3) 0.085(3) 0.083(3) 0.010(2) 0.011(2) 0.009(2)
C9 0.080(4) 0.086(4) 0.084(4) 0.012(4) 0.004(4) 0.006(3)
C29 0.147(9) 0.200(11) 0.146(10) -0.014(8) 0.019(8) -0.029(8)
C30 0.163(10) 0.068(7) 0.063(7) -0.016(5) 0.014(7) -0.026(6)
C31A 0.127(18) 0.114(16) 0.119(19) 0.005(17) 0.055(17) -0.009(14)
C32A 0.098(8) 0.148(15) 0.11(2) 0.005(19) -0.02(2) 0.029(9)
C31B 0.109(16) 0.104(14) 0.13(2) -0.064(16) 0.081(15) -0.001(12)
C32B 0.098(8) 0.148(15) 0.11(2) 0.005(19) -0.02(2) 0.029(9)
C34 0.149(8) 0.112(7) 0.144(9) -0.008(6) 0.066(7) 0.045(6)
C35 0.120(8) 0.122(7) 0.203(11) -0.008(8) 0.028(8) 0.048(6)
C36 0.154(10) 0.169(10) 0.122(9) -0.035(8) 0.012(8) 0.047(8)
O1 0.078(3) 0.078(3) 0.080(4) -0.013(3) 0.004(3) 0.022(3)
O2 0.061(3) 0.068(3) 0.077(4) -0.021(3) 0.004(3) 0.002(2)
O3 0.103(4) 0.091(4) 0.072(4) -0.021(3) 0.024(3) 0.025(3)
O4 0.085(3) 0.068(3) 0.084(4) -0.016(3) -0.010(3) 0.020(3)
O5 0.084(4) 0.107(4) 0.098(5) -0.020(3) 0.036(3) 0.000(3)
O6 0.085(4) 0.093(4) 0.098(5) -0.036(3) 0.025(3) 0.004(3)
O7 0.080(3) 0.069(3) 0.072(4) -0.037(3) 0.004(3) 0.011(2)
O8 0.091(4) 0.083(3) 0.092(4) -0.039(3) 0.001(3) 0.019(3)
O9 0.084(4) 0.091(4) 0.122(5) -0.033(3) -0.011(3) 0.037(3)
O10 0.086(3) 0.095(4) 0.102(4) -0.032(3) 0.036(3) 0.029(3)
O11 0.091(4) 0.076(3) 0.080(4) -0.017(3) 0.024(3) 0.006(3)
O12 0.098(4) 0.079(3) 0.090(4) -0.035(3) 0.017(3) 0.005(3)
O13 0.073(3) 0.082(4) 0.100(4) -0.005(3) 0.017(3) 0.004(3)
O14 0.129(5) 0.158(5) 0.079(4) 0.000(4) 0.015(4) -0.010(4)
O15 0.113(4) 0.074(4) 0.093(5) 0.003(3) 0.022(4) -0.002(3)
O16 0.116(5) 0.099(4) 0.091(5) 0.004(4) 0.004(4) 0.048(3)
O17 0.070(3) 0.148(5) 0.143(5) -0.020(4) 0.023(4) -0.013(3)
O18 0.060(3) 0.130(4) 0.141(6) -0.020(4) -0.003(3) 0.017(3)
O19 0.111(4) 0.090(4) 0.146(6) 0.003(4) -0.017(4) 0.011(3)
O20 0.093(4) 0.090(4) 0.107(4) -0.020(3) 0.006(3) 0.013(3)
O22 0.079(4) 0.096(4) 0.081(4) -0.008(3) -0.001(3) 0.027(3)
O23 0.097(4) 0.104(4) 0.085(4) -0.016(3) 0.006(3) -0.010(3)
O24 0.066(3) 0.117(4) 0.076(4) 0.012(3) 0.004(3) -0.009(3)
O25 0.084(4) 0.104(4) 0.073(4) 0.003(3) 0.012(3) -0.015(3)
O21 0.086(3) 0.082(3) 0.098(4) -0.034(3) 0.015(3) 0.029(3)
V1 0.0917(10) 0.0682(9) 0.0894(11) -0.0131(8) 0.0048(9) 0.0179(7)
V2 0.0749(9) 0.0927(10) 0.0950(11) -0.0209(9) 0.0126(8) 0.0109(8)
V3 0.0787(9) 0.0667(9) 0.0893(11) -0.0172(8) 0.0070(8) 0.0124(7)
V4 0.0851(9) 0.0898(10) 0.0688(10) -0.0175(8) 0.0116(8) 0.0076(7)
V5 0.0708(9) 0.0903(10) 0.0913(11) -0.0211(9) 0.0000(8) 0.0208(7)
V6 0.0995(10) 0.0899(10) 0.0749(11) -0.0097(9) 0.0180(9) -0.0013(7)
S1 0.0709(14) 0.0707(14) 0.0691(15) -0.0079(12) 0.0158(13) 0.0166(12)

loop_
_atom_type_symbol
_atom_type_description
_atom_type_scat_dispersion_real
_atom_type_scat_dispersion_imag
_atom_type_scat_source
C C 0.0033 0.0016 'International Tables Vol C Tables 4.2.6.8 and 6.1.1.4'
H H 0.0000 0.0000 'International Tables Vol C Tables 4.2.6.8 and 6.1.1.4'
O O 0.0106 0.0060 'International Tables Vol C Tables 4.2.6.8 and 6.1.1.4'
V V 0.3005 0.5294 'International Tables Vol C Tables 4.2.6.8 and 6.1.1.4'
S S 0.1246 0.1234 'International Tables Vol C Tables 4.2.6.8 and 6.1.1.4'
N N 0.0061 0.0033 'International Tables Vol C Tables 4.2.6.8 and 6.1.1.4'

loop_
_geom_angle_atom_site_label_1
_geom_angle_atom_site_label_2
_geom_angle_atom_site_label_3
_geom_angle
_geom_angle_site_symmetry_1
_geom_angle_site_symmetry_3
O13 C1 C2 117.2(9) . .
O13 C1 O22 121.7(8) . .
O22 C1 C2 120.6(8) . .
C4 C2 C1 118.2(8) . .
C5 C2 C1 122.7(8) . .
C5 C2 C4 119.0(8) . .
H3A C3 H3B 109.5 . .
H3A C3 H3C 109.5 . .
H3B C3 H3C 109.5 . .
O8 C3 H3A 109.5 . .
O8 C3 H3B 109.5 . .
O8 C3 H3C 109.5 . .
C2 C4 H4 118.4 . .
C9 C4 C2 123.2(8) . .
C9 C4 H4 118.4 . .
C2 C5 H5 121.4 . .
C2 C5 C6 117.3(8) . .
C6 C5 H5 121.4 . .
C5 C6 H6 115.3 . .
C5 C6 C7 129.5(8) . .
C7 C6 H6 115.3 . .
C6 C7 C8 125.7(8) . .
C6 C7 C9 112.3(7) . .
C9 C7 C8 121.9(7) . .
C13 C8 C7 117.3(7) . .
C10 C8 C7 120.4(7) . .
C10 C8 C13 122.1(8) . .
C8 C13 H13 121.7 . .
C21 C13 C8 116.7(8) . .
C21 C13 H13 121.7 . .
C8 C10 H10 119.7 . .
C8 C10 C11 120.5(8) . .
C11 C10 H10 119.7 . .
C10 C11 C14 122.3(7) . .
C12 C11 C10 116.9(8) . .
C12 C11 C14 120.8(7) . .
C11 C12 H12 117.2 . .
C11 C12 C21 125.5(8) . .
C21 C12 H12 117.2 . .
C13 C21 C12 117.6(7) . .
C13 C21 C28 117.3(7) . .
C12 C21 C28 124.1(7) . .
C15 C14 C11 118.8(7) . .
C15 C14 C19 116.8(7) . .
C19 C14 C11 124.4(7) . .
C14 C15 H15 119.9 . .
C16 C15 C14 120.1(8) . .
C16 C15 H15 119.9 . .
C15 C16 H16 118.5 . .
C17 C16 C15 123.0(8) . .
C17 C16 H16 118.5 . .
C16 C17 C18 116.0(8) . .
C16 C17 C20 121.9(8) . .
C18 C17 C20 122.2(8) . .
C17 C18 H18 118.7 . .
C19 C18 C17 122.7(8) . .
C19 C18 H18 118.7 . .
C14 C19 H19 119.4 . .
C18 C19 C14 121.1(8) . .
C18 C19 H19 119.4 . .
O24 C20 C17 115.8(8) . .
O25 C20 C17 114.8(8) . .
O25 C20 O24 129.1(8) . .
C21 C28 C24B 114.2(9) . .
C21 C28 C25B 117.9(9) . .
C24A C28 C21 120.5(10) . .
C24A C28 C25A 112.3(12) . .
C25A C28 C21 120.9(10) . .
C25B C28 C24B 97.9(10) . .
H22A C22A H22B 109.5 . .
H22A C22A H22C 109.5 . .
H22B C22A H22C 109.5 . .
O7 C22A H22A 110.2 . .
O7 C22A H22B 114.7 . .
O7 C22A H22C 103.3 . .
C24A C23A H23A 116.2 . .
C27 C23A H23A 116.2 . .
C27 C23A C24A 127.6(14) . .
C28 C24A C23A 114.0(14) . .
C28 C24A H24A 123.0 . .
C23A C24A H24A 123.0 . .
C28 C25A H25A 119.5 . .
C28 C25A C26A 121.0(16) . .
C26A C25A H25A 119.5 . .
C25A C26A H26A 118.7 . .
C27 C26A C25A 122.6(15) . .
C27 C26A H26A 118.7 . .
H33A C33A H33B 109.5 . .
H33A C33A H33C 109.5 . .
H33B C33A H33C 109.5 . .
O12 C33A H33A 96.2 . .
O12 C33A H33B 130.5 . .
O12 C33A H33C 100.1 . .
H22D C22B H22E 109.5 . .
H22D C22B H22F 109.5 . .
H22E C22B H22F 109.5 . .
O7 C22B H22D 109.0 . .
O7 C22B H22E 111.1 . .
O7 C22B H22F 108.3 . .
C24B C23B H23B 116.8 . .
C24B C23B C27 126.4(15) . .
C27 C23B H23B 116.8 . .
C28 C24B H24B 124.7 . .
C23B C24B C28 110.7(14) . .
C23B C24B H24B 124.7 . .
C28 C25B H25B 117.4 . .
C28 C25B C26B 125.2(14) . .
C26B C25B H25B 117.4 . .
C25B C26B H26B 125.0 . .
C27 C26B C25B 110.0(14) . .
C27 C26B H26B 125.0 . .
H33D C33B H33E 109.5 . .
H33D C33B H33F 109.5 . .
H33E C33B H33F 109.5 . .
O12 C33B H33D 104.6 . .
O12 C33B H33E 118.4 . .
O12 C33B H33F 105.1 . .
C23A C27 C26A 102.9(12) . .
C23A C27 C30 127.4(10) . 2_565
C26A C27 C30 118.2(10) . 2_565
C23B C27 C26B 98.2(10) . .
C23B C27 C30 126.1(10) . 2_565
C30 C27 C26B 112.0(9) 2_565 .
C4 C9 C7 118.3(7) . .
C4 C9 H9 120.8 . .
C7 C9 H9 120.8 . .
H29A C29 H29B 109.5 . .
H29A C29 H29C 109.5 . .
H29B C29 H29C 109.5 . .
O5 C29 H29A 109.5 . .
O5 C29 H29B 109.5 . .
O5 C29 H29C 109.5 . .
O15 C30 C27 105.8(9) . 2_565
O16 C30 C27 119.4(9) . 2_565
O16 C30 O15 134.8(9) . .
H31A C31A H31B 109.5 . .
H31A C31A H31C 109.5 . .
H31B C31A H31C 109.5 . .
O6 C31A H31A 105.0 . .
O6 C31A H31B 107.3 . .
O6 C31A H31C 115.9 . .
H32A C32A H32B 109.5 . .
H32A C32A H32C 109.5 . .
H32B C32A H32C 109.5 . .
O21 C32A H32A 108.1 . .
O21 C32A H32B 113.0 . .
O21 C32A H32C 107.4 . .
H31D C31B H31E 109.5 . .
H31D C31B H31F 109.5 . .
H31E C31B H31F 109.5 . .
O6 C31B H31D 115.5 . .
O6 C31B H31E 111.3 . .
O6 C31B H31F 101.2 . .
H32D C32B H32E 109.5 . .
H32D C32B H32F 109.5 . .
H32E C32B H32F 109.5 . .
O21 C32B H32D 117.0 . .
O21 C32B H32E 107.7 . .
O21 C32B H32F 103.4 . .
H34A C34 H34B 109.5 . .
H34A C34 H34C 109.5 . .
H34B C34 H34C 109.5 . .
O10 C34 H34A 109.5 . .
O10 C34 H34B 109.5 . .
O10 C34 H34C 109.5 . .
H35A C35 H35B 109.5 . .
H35A C35 H35C 109.5 . .
H35B C35 H35C 109.5 . .
O9 C35 H35A 109.5 . .
O9 C35 H35B 109.5 . .
O9 C35 H35C 109.5 . .
H36A C36 H36B 109.5 . .
H36A C36 H36C 109.5 . .
H36B C36 H36C 109.5 . .
O11 C36 H36A 109.5 . .
O11 C36 H36B 109.5 . .
O11 C36 H36C 109.5 . .
V1 O1 V5 92.80(17) . .
S1 O1 V1 133.6(3) . .
S1 O1 V5 132.7(3) . .
V3 O2 V4 94.88(17) . .
S1 O2 V3 133.4(3) . .
S1 O2 V4 131.2(3) . .
V2 O4 V6 92.9(2) . .
S1 O4 V2 134.4(3) . .
S1 O4 V6 132.0(3) . .
C29 O5 V2 123.2(5) . .
C29 O5 V6 118.0(5) . .
V2 O5 V6 115.3(2) . .
C31A O6 V4 132(3) . .
C31A O6 V6 125(3) . .
C31B O6 V4 135.8(19) . .
C31B O6 V6 121.0(19) . .
V4 O6 V6 102.3(2) . .
C22A O7 V3 119.7(11) . .
C22A O7 V4 123.9(11) . .
C22B O7 V3 112.1(10) . .
C22B O7 V4 117.3(10) . .
V4 O7 V3 114.9(2) . .
C3 O8 V1 124.8(5) . .
C3 O8 V3 129.9(5) . .
V3 O8 V1 104.2(2) . .
C35 O9 V1 123.9(6) . .
C35 O9 V5 119.2(6) . .
V5 O9 V1 114.5(2) . .
C34 O10 V2 127.2(5) . .
C34 O10 V5 124.2(5) . .
V2 O10 V5 101.5(2) . .
C36 O11 V1 123.2(5) . .
C36 O11 V3 132.5(5) . .
V1 O11 V3 104.3(2) . .
C33A O12 V2 111.7(9) . .
C33A O12 V5 140.0(10) . .
C33B O12 V2 130.5(10) . .
C33B O12 V5 123.7(10) . .
V5 O12 V2 104.7(2) . .
C1 O13 V3 134.8(6) . .
C30 O15 V6 125.8(6) . .
C30 O16 V2 128.5(7) . .
C1 O22 V4 136.4(5) . .
C20 O24 V1 130.1(5) . 7_456
C20 O25 V5 131.2(6) . 7_456
C32A O21 V4 122.2(19) . .
C32A O21 V6 128.8(19) . .
C32B O21 V4 130(2) . .
C32B O21 V6 127(2) . .
V6 O21 V4 102.3(2) . .
O1 V1 V3 78.86(12) . .
O8 V1 O1 83.02(18) . .
O8 V1 O9 95.9(2) . .
O8 V1 O24 159.2(2) . 8_556
O8 V1 V3 37.67(14) . .
O9 V1 O1 72.02(19) . .
O9 V1 V3 128.06(17) . .
O11 V1 O1 82.83(18) . .
O11 V1 O8 76.1(2) . .
O11 V1 O9 154.4(2) . .
O11 V1 O24 87.8(2) . 8_556
O11 V1 V3 38.58(15) . .
O19 V1 O1 173.2(2) . .
O19 V1 O8 97.2(3) . .
O19 V1 O9 101.3(2) . .
O19 V1 O11 103.8(2) . .
O19 V1 O24 99.4(3) . 8_556
O19 V1 V3 105.4(2) . .
O24 V1 O1 81.94(18) 8_556 .
O24 V1 O9 93.0(2) 8_556 .
O24 V1 V3 124.54(15) 8_556 .
O4 V2 V5 80.10(13) . .
O5 V2 O4 72.40(19) . .
O5 V2 O10 94.2(2) . .
O5 V2 O12 155.8(2) . .
O5 V2 O16 93.6(2) . .
O5 V2 V5 129.36(16) . .
O10 V2 O4 83.30(18) . .
O10 V2 O16 161.8(2) . .
O10 V2 V5 40.05(16) . .
O12 V2 O4 84.0(2) . .
O12 V2 O10 77.4(2) . .
O12 V2 O16 88.8(2) . .
O12 V2 V5 37.46(14) . .
O16 V2 O4 83.5(2) . .
O16 V2 V5 124.84(19) . .
O17 V2 O4 171.1(3) . .
O17 V2 O5 100.0(3) . .
O17 V2 O10 102.1(2) . .
O17 V2 O12 104.0(3) . .
O17 V2 O16 92.7(3) . .
O17 V2 V5 108.6(2) . .
O2 V3 V1 82.19(12) . .
O7 V3 O2 72.28(18) . .
O7 V3 O11 157.22(19) . .
O7 V3 O13 92.3(2) . .
O7 V3 V1 130.02(14) . .
O8 V3 O2 85.14(18) . .
O8 V3 O7 96.3(2) . .
O8 V3 O11 75.2(2) . .
O8 V3 O13 159.0(2) . .
O8 V3 V1 38.18(15) . .
O11 V3 O2 85.82(19) . .
O11 V3 O13 89.6(2) . .
O11 V3 V1 37.11(14) . .
O13 V3 O2 79.27(17) . .
O13 V3 V1 124.58(16) . .
O20 V3 O2 169.4(2) . .
O20 V3 O7 98.3(2) . .
O20 V3 O8 101.0(2) . .
O20 V3 O11 104.0(2) . .
O20 V3 O13 96.7(2) . .
O20 V3 V1 108.0(2) . .
O2 V4 V6 82.05(11) . .
O6 V4 O2 84.35(19) . .
O6 V4 O22 159.7(2) . .
O6 V4 O21 77.8(2) . .
O6 V4 V6 39.01(15) . .
O7 V4 O2 70.40(17) . .
O7 V4 O6 96.2(2) . .
O7 V4 O22 91.0(2) . .
O7 V4 O21 157.3(2) . .
O7 V4 V6 130.23(14) . .
O22 V4 O2 80.16(18) . .
O22 V4 V6 124.82(15) . .
O23 V4 O2 170.5(2) . .
O23 V4 O6 100.0(2) . .
O23 V4 O7 100.7(2) . .
O23 V4 O22 97.3(2) . .
O23 V4 O21 102.0(2) . .
O23 V4 V6 106.64(18) . .
O21 V4 O2 87.12(18) . .
O21 V4 O22 88.3(2) . .
O21 V4 V6 38.93(14) . .
O1 V5 V2 81.39(13) . .
O9 V5 O1 72.71(18) . .
O9 V5 O10 95.3(2) . .
O9 V5 O25 92.3(2) . 8_556
O9 V5 V2 129.47(18) . .
O10 V5 O1 84.09(19) . .
O10 V5 V2 38.42(13) . .
O12 V5 O1 85.04(18) . .
O12 V5 O9 157.0(2) . .
O12 V5 O10 76.2(2) . .
O12 V5 O25 89.7(2) . 8_556
O12 V5 V2 37.85(15) . .
O18 V5 O1 170.3(3) . .
O18 V5 O9 98.7(2) . .
O18 V5 O10 101.5(3) . .
O18 V5 O12 103.9(2) . .
O18 V5 O25 95.5(3) . 8_556
O18 V5 V2 108.0(2) . .
O25 V5 O1 80.62(19) 8_556 .
O25 V5 O10 160.1(2) 8_556 .
O25 V5 V2 125.64(14) 8_556 .
O4 V6 V4 80.71(12) . .
O5 V6 O4 71.3(2) . .
O5 V6 O15 92.4(2) . .
O5 V6 V4 128.30(15) . .
O6 V6 O4 83.13(19) . .
O6 V6 O5 94.3(2) . .
O6 V6 O15 159.7(2) . .
O6 V6 V4 38.71(16) . .
O14 V6 O4 172.8(3) . .
O14 V6 O5 102.5(3) . .
O14 V6 O6 101.2(3) . .
O14 V6 O15 95.9(3) . .
O14 V6 O21 100.3(3) . .
O14 V6 V4 106.3(2) . .
O15 V6 O4 80.9(2) . .
O15 V6 V4 125.42(15) . .
O21 V6 O4 86.19(19) . .
O21 V6 O5 156.9(2) . .
O21 V6 O6 77.4(2) . .
O21 V6 O15 89.1(2) . .
O21 V6 V4 38.79(13) . .
O1 S1 O2 106.6(3) . .
O1 S1 O4 106.7(3) . .
O3 S1 O1 112.0(3) . .
O3 S1 O2 110.9(3) . .
O3 S1 O4 112.1(3) . .
O4 S1 O2 108.2(3) . .

loop_
_geom_bond_atom_site_label_1
_geom_bond_atom_site_label_2
_geom_bond_distance
_geom_bond_site_symmetry_2
C1 C2 1.442(10) .
C1 O13 1.209(8) .
C1 O22 1.281(9) .
C2 C4 1.369(9) .
C2 C5 1.327(9) .
C3 H3A 0.9600 .
C3 H3B 0.9600 .
C3 H3C 0.9600 .
C3 O8 1.390(8) .
C4 H4 0.9300 .
C4 C9 1.354(8) .
C5 H5 0.9300 .
C5 C6 1.329(9) .
C6 H6 0.9300 .
C6 C7 1.343(9) .
C7 C8 1.565(10) .
C7 C9 1.445(10) .
C8 C13 1.481(9) .
C8 C10 1.345(9) .
C13 H13 0.9300 .
C13 C21 1.336(9) .
C10 H10 0.9300 .
C10 C11 1.379(9) .
C11 C12 1.345(9) .
C11 C14 1.453(9) .
C12 H12 0.9300 .
C12 C21 1.425(9) .
C21 C28 1.451(10) .
C14 C15 1.388(9) .
C14 C19 1.430(9) .
C15 H15 0.9300 .
C15 C16 1.373(9) .
C16 H16 0.9300 .
C16 C17 1.373(9) .
C17 C18 1.405(10) .
C17 C20 1.524(11) .
C18 H18 0.9300 .
C18 C19 1.323(9) .
C19 H19 0.9300 .
C20 O24 1.262(9) .
C20 O25 1.286(9) .
C28 C24A 1.317(15) .
C28 C25A 1.408(17) .
C28 C24B 1.528(18) .
C28 C25B 1.471(17) .
C22A H22A 0.9601 .
C22A H22B 0.9599 .
C22A H22C 0.9601 .
C22A O7 1.362(12) .
C23A H23A 0.9300 .
C23A C24A 1.528(19) .
C23A C27 1.332(15) .
C24A H24A 0.9300 .
C25A H25A 0.9300 .
C25A C26A 1.40(2) .
C26A H26A 0.9300 .
C26A C27 1.404(16) .
C33A H33A 0.9602 .
C33A H33B 0.9600 .
C33A H33C 0.9600 .
C33A O12 1.455(12) .
C22B H22D 0.9598 .
C22B H22E 0.9601 .
C22B H22F 0.9603 .
C22B O7 1.457(12) .
C23B H23B 0.9300 .
C23B C24B 1.441(19) .
C23B C27 1.485(17) .
C24B H24B 0.9300 .
C25B H25B 0.9300 .
C25B C26B 1.51(2) .
C26B H26B 0.9300 .
C26B C27 1.479(17) .
C33B H33D 0.9598 .
C33B H33E 0.9601 .
C33B H33F 0.9601 .
C33B O12 1.398(12) .
C27 C30 1.548(11) 2_565
C9 H9 0.9300 .
C29 H29A 0.9600 .
C29 H29B 0.9600 .
C29 H29C 0.9600 .
C29 O5 1.566(10) .
C30 C27 1.548(11) 2_565
C30 O15 1.355(10) .
C30 O16 1.165(11) .
C31A H31A 0.9600 .
C31A H31B 0.9601 .
C31A H31C 0.9601 .
C31A O6 1.17(4) .
C32A H32A 0.9601 .
C32A H32B 0.9599 .
C32A H32C 0.9600 .
C32A O21 1.48(5) .
C31B H31D 0.9600 .
C31B H31E 0.9599 .
C31B H31F 0.9600 .
C31B O6 1.48(4) .
C32B H32D 0.9600 .
C32B H32E 0.9600 .
C32B H32F 0.9601 .
C32B O21 1.43(5) .
C34 H34A 0.9600 .
C34 H34B 0.9600 .
C34 H34C 0.9600 .
C34 O10 1.325(8) .
C35 H35A 0.9600 .
C35 H35B 0.9600 .
C35 H35C 0.9600 .
C35 O9 1.340(8) .
C36 H36A 0.9600 .
C36 H36B 0.9600 .
C36 H36C 0.9600 .
C36 O11 1.367(9) .
O1 V1 2.333(5) .
O1 V5 2.327(5) .
O1 S1 1.451(5) .
O2 V3 2.222(4) .
O2 V4 2.313(5) .
O2 S1 1.478(4) .
O3 S1 1.422(4) .
O4 V2 2.306(5) .
O4 V6 2.323(5) .
O4 S1 1.489(5) .
O5 V2 1.963(5) .
O5 V6 2.008(5) .
O6 V4 1.982(5) .
O6 V6 1.996(5) .
O7 V3 1.985(5) .
O7 V4 1.978(5) .
O8 V1 1.976(5) .
O8 V3 1.953(5) .
O9 V1 2.023(5) .
O9 V5 1.989(5) .
O10 V2 1.968(5) .
O10 V5 2.038(6) .
O11 V1 1.930(5) .
O11 V3 1.995(5) .
O12 V2 1.969(5) .
O12 V5 1.951(5) .
O13 V3 2.081(5) .
O14 V6 1.608(6) .
O15 V6 2.040(6) .
O16 V2 2.003(5) .
O17 V2 1.635(5) .
O18 V5 1.585(5) .
O19 V1 1.591(5) .
O20 V3 1.598(5) .
O22 V4 2.024(5) .
O23 V4 1.605(5) .
O24 V1 2.011(5) 7_456
O25 V5 2.023(5) 7_456
O21 V4 1.986(5) .
O21 V6 1.992(5) .
V1 O24 2.012(5) 8_556
V1 V3 3.100(2) .
V2 V5 3.103(2) .
V4 V6 3.0977(19) .
V5 O25 2.023(5) 8_556

loop_
_platon_squeeze_void_nr
_platon_squeeze_void_average_x
_platon_squeeze_void_average_y
_platon_squeeze_void_average_z
_platon_squeeze_void_volume
_platon_squeeze_void_count_electrons
_platon_squeeze_void_content
1 -0.013 -0.005 -0.001 13513 3200 ' '
